data_4315634
loop_
_publ_author_name
'Hemamala I. Karunadasa'
'Kristine D. Arquero'
'Louise A. Berben'
'Jeffrey R. Long'

_publ_contact_author
;
        Jeffrey R. Long
        Department of Chemistry
        University of California, Berkeley
        United States of America
;
_publ_contact_author_email jrlong@berkeley.edu
_publ_contact_author_fax '510 642-8369'
_publ_contact_author_phone '510 642-0860'
_publ_section_title
;
 Enhancing the Magnetic Anisotropy of Cyano-Ligated Chromium(II) and
 Chromium(III) Complexes via Heavy Halide Ligand Effects
;
_journal_name_full 'Inorganic Chemistry'
_journal_page_first 4738
_journal_page_last 4740
_journal_paper_doi 10.1021/ic1002995
_journal_volume 49
_journal_year 2010
_chemical_formula_sum 'C18 H38 Cr I2 P4'
_chemical_formula_weight 684.16
_chemical_name_systematic
; 
 ? 
;
_space_group_IT_number 14
_symmetry_cell_setting monoclinic
_symmetry_space_group_name_Hall '-P 2ybc'
_symmetry_space_group_name_H-M 'P 1 21/c 1'
_atom_sites_solution_hydrogens geom
_atom_sites_solution_primary direct
_atom_sites_solution_secondary difmap
_audit_creation_method SHELXL-97
_cell_angle_alpha 90.00
_cell_angle_beta 94.806(2)
_cell_angle_gamma 90.00
_cell_formula_units_Z 2
_cell_length_a 8.3955(12)
_cell_length_b 12.5426(18)
_cell_length_c 12.6346(18)
_cell_measurement_reflns_used 1653
_cell_measurement_temperature 161(2)
_cell_measurement_theta_max 44.804
_cell_measurement_theta_min 4.584
_cell_volume 1325.8(3)
_computing_cell_refinement 'Bruker SAINT v6.36'
_computing_data_collection 'Bruker SMART v5.054d'
_computing_data_reduction 'Bruker SAINT v6.36'
_computing_structure_refinement 'SHELXL-97 (Sheldrick, 1997)'
_computing_structure_solution 'SHELXS-97 (Sheldrick, 1990)'
_diffrn_ambient_temperature 161(2)
_diffrn_detector_area_resol_mean 0
_diffrn_measured_fraction_theta_full 0.984
_diffrn_measured_fraction_theta_max 0.984
_diffrn_measurement_device_type 'Bruker SMART CCD'
_diffrn_measurement_method \w/2\q-scans
_diffrn_radiation_monochromator graphite
_diffrn_radiation_source 'fine-focus sealed tube'
_diffrn_radiation_type MoK\a
_diffrn_radiation_wavelength 0.71073
_diffrn_reflns_av_R_equivalents 0.0383
_diffrn_reflns_av_sigmaI/netI 0.0528
_diffrn_reflns_limit_h_max 10
_diffrn_reflns_limit_h_min -10
_diffrn_reflns_limit_k_max 9
_diffrn_reflns_limit_k_min -15
_diffrn_reflns_limit_l_max 15
_diffrn_reflns_limit_l_min -15
_diffrn_reflns_number 7369
_diffrn_reflns_theta_full 26.39
_diffrn_reflns_theta_max 26.39
_diffrn_reflns_theta_min 2.29
_diffrn_standards_interval_count 0
_diffrn_standards_interval_time 0
_diffrn_standards_number 0
_exptl_absorpt_coefficient_mu 3.004
_exptl_absorpt_correction_T_max 1.00
_exptl_absorpt_correction_T_min 0.848394
_exptl_absorpt_correction_type empirical
_exptl_absorpt_process_details 'Blessing, 1995'
_exptl_crystal_colour brown
_exptl_crystal_density_diffrn 1.714
_exptl_crystal_density_method 'not measured'
_exptl_crystal_description parallelepiped
_exptl_crystal_F_000 672
_exptl_crystal_size_max 0.15
_exptl_crystal_size_mid 0.06
_exptl_crystal_size_min 0.05
_refine_diff_density_max 0.916
_refine_diff_density_min -0.478
_refine_diff_density_rms 0.117
_refine_ls_extinction_method none
_refine_ls_goodness_of_fit_ref 0.993
_refine_ls_hydrogen_treatment constr
_refine_ls_matrix_type full
_refine_ls_number_parameters 115
_refine_ls_number_reflns 2669
_refine_ls_number_restraints 0
_refine_ls_restrained_S_all 0.993
_refine_ls_R_factor_all 0.0613
_refine_ls_R_factor_gt 0.0354
_refine_ls_shift/su_max 0.001
_refine_ls_shift/su_mean 0.000
_refine_ls_structure_factor_coef Fsqd
_refine_ls_weighting_details 'calc w=1/[\s^2^(Fo^2^)+(0.0335P)^2^+0.0000P] where P=(Fo^2^+2Fc^2^)/3'
_refine_ls_weighting_scheme calc
_refine_ls_wR_factor_gt 0.0654
_refine_ls_wR_factor_ref 0.0710
_reflns_number_gt 1968
_reflns_number_total 2669
_reflns_threshold_expression >2sigma(I)
_cod_data_source_file ic1002995_si_002_6.cif
_cod_data_source_block hk58a
_cod_depositor_comments
;
The following automatic conversions were performed:

'_symmetry_cell_setting' value 'Monoclinic' changed to 'monoclinic'
according to the built-in table from CIF Core dictionary named
'cif_core.dic' version 2.4.1 from 2010-06-29.

Automatic conversion script
Id: cif_fix_values 1646 2011-03-28 12:23:43Z adriana 
;
_cod_database_code 4315634

loop_
_symmetry_equiv_pos_as_xyz
'x, y, z'
'-x, y+1/2, -z+1/2'
'-x, -y, -z'
'x, -y-1/2, z-1/2'

loop_
_atom_site_label
_atom_site_type_symbol
_atom_site_fract_x
_atom_site_fract_y
_atom_site_fract_z
_atom_site_U_iso_or_equiv
_atom_site_adp_type
_atom_site_occupancy
_atom_site_symmetry_multiplicity
_atom_site_calc_flag
_atom_site_refinement_flags
_atom_site_disorder_assembly
_atom_site_disorder_group
I1 I 0.24581(4) 0.10784(3) 0.10395(2) 0.03365(11) Uani 1 1 d . . .
C1 C -0.0033(6) 0.0197(4) -0.2886(3) 0.0350(11) Uani 1 1 d . . .
H1A H 0.0613 0.0342 -0.3462 0.053 Uiso 1 1 calc R . .
H1B H -0.0893 0.0703 -0.2900 0.053 Uiso 1 1 calc R . .
H1C H -0.0462 -0.0511 -0.2960 0.053 Uiso 1 1 calc R . .
Cr2 Cr 0.0000 0.0000 0.0000 0.0203(2) Uani 1 2 d S . .
C2 C 0.2721(5) -0.0726(4) -0.1776(4) 0.0334(11) Uani 1 1 d . . .
H2A H 0.2909 -0.0798 -0.2520 0.040 Uiso 1 1 calc R . .
H2B H 0.3717 -0.0516 -0.1388 0.040 Uiso 1 1 calc R . .
P3 P -0.15189(14) 0.16091(9) 0.00050(9) 0.0257(3) Uani 1 1 d . . .
C3 C -0.2169(6) 0.1791(4) 0.1354(3) 0.0332(11) Uani 1 1 d . . .
H3A H -0.1289 0.2067 0.1821 0.040 Uiso 1 1 calc R . .
H3B H -0.3038 0.2302 0.1334 0.040 Uiso 1 1 calc R . .
P4 P 0.11907(14) 0.03063(9) -0.16274(9) 0.0254(3) Uani 1 1 d . . .
C4 C 0.2286(6) 0.1529(4) -0.1866(4) 0.0375(12) Uani 1 1 d . . .
H4A H 0.2667 0.1503 -0.2561 0.056 Uiso 1 1 calc R . .
H4B H 0.3177 0.1596 -0.1342 0.056 Uiso 1 1 calc R . .
H4C H 0.1589 0.2131 -0.1821 0.056 Uiso 1 1 calc R . .
C5 C -0.3412(6) 0.1692(4) -0.0810(4) 0.0424(13) Uani 1 1 d . . .
H5A H -0.3879 0.2382 -0.0725 0.064 Uiso 1 1 calc R . .
H5B H -0.4126 0.1152 -0.0591 0.064 Uiso 1 1 calc R . .
H5C H -0.3228 0.1585 -0.1542 0.064 Uiso 1 1 calc R . .
C6 C -0.0685(6) 0.2917(4) -0.0253(4) 0.0399(12) Uani 1 1 d . . .
H6A H -0.1496 0.3451 -0.0213 0.060 Uiso 1 1 calc R . .
H6B H -0.0306 0.2923 -0.0949 0.060 Uiso 1 1 calc R . .
H6C H 0.0188 0.3064 0.0267 0.060 Uiso 1 1 calc R . .
C22 C 0.4359(6) 0.4096(4) 0.0390(5) 0.0433(13) Uani 1 1 d . . .
H22A H 0.3918 0.3481 0.0655 0.052 Uiso 1 1 calc R . .
C24 C 0.4036(6) 0.4364(4) -0.0664(4) 0.0421(13) Uani 1 1 d . . .
H24A H 0.3385 0.3931 -0.1114 0.051 Uiso 1 1 calc R . .
C25 C 0.5314(6) 0.4723(4) 0.1042(4) 0.0433(14) Uani 1 1 d . . .
H25A H 0.5531 0.4533 0.1751 0.052 Uiso 1 1 calc R . .

loop_
_atom_site_aniso_label
_atom_site_aniso_U_11
_atom_site_aniso_U_22
_atom_site_aniso_U_33
_atom_site_aniso_U_23
_atom_site_aniso_U_13
_atom_site_aniso_U_12
I1 0.03274(17) 0.03112(19) 0.03643(18) -0.00322(15) -0.00107(12) -0.00572(16)
C1 0.040(3) 0.040(3) 0.025(2) 0.001(2) 0.001(2) 0.002(2)
Cr2 0.0220(5) 0.0178(5) 0.0209(5) -0.0006(4) 0.0013(4) -0.0012(4)
C2 0.035(3) 0.035(3) 0.032(3) 0.004(2) 0.012(2) 0.007(2)
P3 0.0293(6) 0.0212(6) 0.0266(6) 0.0006(5) 0.0022(5) 0.0031(5)
C3 0.039(3) 0.030(3) 0.032(3) 0.002(2) 0.009(2) 0.012(2)
P4 0.0289(6) 0.0226(6) 0.0251(6) 0.0017(5) 0.0046(5) 0.0005(5)
C4 0.040(3) 0.031(3) 0.043(3) 0.003(2) 0.011(2) -0.007(2)
C5 0.041(3) 0.042(3) 0.043(3) 0.000(2) -0.006(2) 0.014(3)
C6 0.056(3) 0.026(3) 0.038(3) 0.003(2) 0.008(2) -0.002(3)
C22 0.043(3) 0.027(3) 0.062(4) 0.008(3) 0.017(3) 0.002(2)
C24 0.039(3) 0.034(3) 0.052(3) -0.014(3) -0.004(2) 0.004(2)
C25 0.052(3) 0.048(4) 0.031(3) 0.004(3) 0.007(2) 0.018(3)

loop_
_atom_type_symbol
_atom_type_description
_atom_type_scat_dispersion_real
_atom_type_scat_dispersion_imag
_atom_type_scat_source
C C 0.0033 0.0016 'International Tables Vol C Tables 4.2.6.8 and 6.1.1.4'
H H 0.0000 0.0000 'International Tables Vol C Tables 4.2.6.8 and 6.1.1.4'
P P 0.1023 0.0942 'International Tables Vol C Tables 4.2.6.8 and 6.1.1.4'
Cr Cr 0.3209 0.6236 'International Tables Vol C Tables 4.2.6.8 and 6.1.1.4'
I I -0.4742 1.8119 'International Tables Vol C Tables 4.2.6.8 and 6.1.1.4'

loop_
_geom_angle_atom_site_label_1
_geom_angle_atom_site_label_2
_geom_angle_atom_site_label_3
_geom_angle
_geom_angle_site_symmetry_1
_geom_angle_site_symmetry_3
_geom_angle_publ_flag
P4 C1 H1A 109.5 . . ?
P4 C1 H1B 109.5 . . ?
H1A C1 H1B 109.5 . . ?
P4 C1 H1C 109.5 . . ?
H1A C1 H1C 109.5 . . ?
H1B C1 H1C 109.5 . . ?
P3 Cr2 P3 180.00(5) . 3 ?
P3 Cr2 P4 82.63(4) . 3 ?
P3 Cr2 P4 97.37(4) 3 3 ?
P3 Cr2 P4 97.37(4) . . ?
P3 Cr2 P4 82.63(4) 3 . ?
P4 Cr2 P4 180.00(6) 3 . ?
P3 Cr2 I1 92.18(3) . 3 ?
P3 Cr2 I1 87.82(3) 3 3 ?
P4 Cr2 I1 88.87(3) 3 3 ?
P4 Cr2 I1 91.13(3) . 3 ?
P3 Cr2 I1 87.82(3) . . ?
P3 Cr2 I1 92.18(3) 3 . ?
P4 Cr2 I1 91.13(3) 3 . ?
P4 Cr2 I1 88.87(3) . . ?
I1 Cr2 I1 180.000(16) 3 . ?
C3 C2 P4 110.2(3) 3 . ?
C3 C2 H2A 109.6 3 . ?
P4 C2 H2A 109.6 . . ?
C3 C2 H2B 109.6 3 . ?
P4 C2 H2B 109.6 . . ?
H2A C2 H2B 108.1 . . ?
C5 P3 C6 100.2(2) . . ?
C5 P3 C3 101.7(2) . . ?
C6 P3 C3 101.6(2) . . ?
C5 P3 Cr2 119.16(17) . . ?
C6 P3 Cr2 123.14(17) . . ?
C3 P3 Cr2 107.82(15) . . ?
C2 C3 P3 109.7(3) 3 . ?
C2 C3 H3A 109.7 3 . ?
P3 C3 H3A 109.7 . . ?
C2 C3 H3B 109.7 3 . ?
P3 C3 H3B 109.7 . . ?
H3A C3 H3B 108.2 . . ?
C1 P4 C4 100.0(2) . . ?
C1 P4 C2 101.8(2) . . ?
C4 P4 C2 102.0(2) . . ?
C1 P4 Cr2 119.48(16) . . ?
C4 P4 Cr2 121.98(16) . . ?
C2 P4 Cr2 108.64(15) . . ?
P4 C4 H4A 109.5 . . ?
P4 C4 H4B 109.5 . . ?
H4A C4 H4B 109.5 . . ?
P4 C4 H4C 109.5 . . ?
H4A C4 H4C 109.5 . . ?
H4B C4 H4C 109.5 . . ?
P3 C5 H5A 109.5 . . ?
P3 C5 H5B 109.5 . . ?
H5A C5 H5B 109.5 . . ?
P3 C5 H5C 109.5 . . ?
H5A C5 H5C 109.5 . . ?
H5B C5 H5C 109.5 . . ?
P3 C6 H6A 109.5 . . ?
P3 C6 H6B 109.5 . . ?
H6A C6 H6B 109.5 . . ?
P3 C6 H6C 109.5 . . ?
H6A C6 H6C 109.5 . . ?
H6B C6 H6C 109.5 . . ?
C25 C22 C24 120.4(5) . . ?
C25 C22 H22A 119.8 . . ?
C24 C22 H22A 119.8 . . ?
C25 C24 C22 119.2(5) 3_665 . ?
C25 C24 H24A 120.4 3_665 . ?
C22 C24 H24A 120.4 . . ?
C22 C25 C24 120.4(5) . 3_665 ?
C22 C25 H25A 119.8 . . ?
C24 C25 H25A 119.8 3_665 . ?

loop_
_geom_bond_atom_site_label_1
_geom_bond_atom_site_label_2
_geom_bond_distance
_geom_bond_site_symmetry_2
_geom_bond_publ_flag
I1 Cr2 2.7127(4) . ?
C1 P4 1.825(4) . ?
C1 H1A 0.9600 . ?
C1 H1B 0.9600 . ?
C1 H1C 0.9600 . ?
Cr2 P3 2.3877(12) . ?
Cr2 P3 2.3877(12) 3 ?
Cr2 P4 2.3914(11) 3 ?
Cr2 P4 2.3914(11) . ?
Cr2 I1 2.7127(4) 3 ?
C2 C3 1.525(6) 3 ?
C2 P4 1.844(5) . ?
C2 H2A 0.9700 . ?
C2 H2B 0.9700 . ?
P3 C5 1.823(5) . ?
P3 C6 1.823(5) . ?
P3 C3 1.846(4) . ?
C3 C2 1.525(6) 3 ?
C3 H3A 0.9700 . ?
C3 H3B 0.9700 . ?
P4 C4 1.826(5) . ?
C4 H4A 0.9600 . ?
C4 H4B 0.9600 . ?
C4 H4C 0.9600 . ?
C5 H5A 0.9600 . ?
C5 H5B 0.9600 . ?
C5 H5C 0.9600 . ?
C6 H6A 0.9600 . ?
C6 H6B 0.9600 . ?
C6 H6C 0.9600 . ?
C22 C25 1.352(7) . ?
C22 C24 1.379(7) . ?
C22 H22A 0.9300 . ?
C24 C25 1.372(7) 3_665 ?
C24 H24A 0.9300 . ?
C25 C24 1.372(7) 3_665 ?
C25 H25A 0.9300 . ?
